data_4110482
loop_
_publ_author_name
'F. Albert Cotton'
'Carlos A. Murillo'
'Dino Villagr\'an'
'Rongmin Yu'

_publ_contact_author_address
;  Laboratory for Molecular Structure and Bonding
   Dept. of Chemistry
   Texas A&M University, PO Box  30012
   College Station, TX 77842-3012, USA
;
_publ_contact_author_email cotton@tamu.edu
_publ_contact_author_fax '(979) 845 9351'
_publ_contact_author_name 'F. A. Cotton'
_publ_contact_author_phone '(979) 845 4432'
_publ_section_title
;
 Uniquely Strong Electronic Communication between [Mo2] Units Linked by
 Dioxolene Dianions
;
_journal_name_full 'Journal of the American Chemical Society'
_journal_page_first 3281
_journal_page_last 3290
_journal_paper_doi 10.1021/ja0582962
_journal_volume 128
_journal_year 2006
_chemical_formula_moiety 'C96 H90 Mo4 N14 O20, 5H2 O'
_chemical_formula_sum 'C96 H100 Mo4 N14 O25'
_chemical_formula_weight 2233.66
_chemical_name_systematic
; 
 ? 
;
_space_group_IT_number 12
_symmetry_cell_setting monoclinic
_symmetry_space_group_name_Hall '-C 2y'
_symmetry_space_group_name_H-M 'C 1 2/m 1'
_atom_sites_solution_hydrogens geom
_atom_sites_solution_primary direct
_atom_sites_solution_secondary difmap
_audit_creation_method SHELXL-97
_cell_angle_alpha 90.00
_cell_angle_beta 103.516(10)
_cell_angle_gamma 90.00
_cell_formula_units_Z 2
_cell_length_a 17.349(11)
_cell_length_b 25.446(16)
_cell_length_c 12.888(8)
_cell_measurement_reflns_used 4108
_cell_measurement_temperature 213(2)
_cell_measurement_theta_max 20.06
_cell_measurement_theta_min 2.28
_cell_volume 5532(6)
_computing_cell_refinement SAINT
_computing_data_collection SMART
_computing_data_reduction SANT
_computing_molecular_graphics 'SHELXTL (Siemens, 1996)'
_computing_publication_material CIFTAB
_computing_structure_refinement 'SHELXL-97 (Sheldrick, 1997)'
_computing_structure_solution 'SHELXS-97 (Sheldrick, 1990)'
_diffrn_ambient_temperature 213(2)
_diffrn_detector_area_resol_mean 0
_diffrn_measured_fraction_theta_full 0.982
_diffrn_measured_fraction_theta_max 0.982
_diffrn_measurement_device_type 'Bruker SMART 1000'
_diffrn_measurement_method '\w Scans'
_diffrn_radiation_monochromator graphite
_diffrn_radiation_source 'Normal-focus sealed tube'
_diffrn_radiation_type MoK\a
_diffrn_radiation_wavelength 0.71073
_diffrn_reflns_av_R_equivalents 0.0525
_diffrn_reflns_av_sigmaI/netI 0.0618
_diffrn_reflns_limit_h_max 16
_diffrn_reflns_limit_h_min -16
_diffrn_reflns_limit_k_max 24
_diffrn_reflns_limit_k_min -20
_diffrn_reflns_limit_l_max 12
_diffrn_reflns_limit_l_min -11
_diffrn_reflns_number 7404
_diffrn_reflns_theta_full 20.06
_diffrn_reflns_theta_max 20.06
_diffrn_reflns_theta_min 1.95
_diffrn_standards_decay_% 0
_diffrn_standards_interval_count 0
_diffrn_standards_interval_time 0
_diffrn_standards_number 0
_exptl_absorpt_coefficient_mu 0.515
_exptl_absorpt_correction_T_max 0.9267
_exptl_absorpt_correction_T_min 0.8607
_exptl_absorpt_correction_type multi-scan
_exptl_absorpt_process_details sadabs
_exptl_crystal_colour dark-green
_exptl_crystal_density_diffrn 1.341
_exptl_crystal_description needle
_exptl_crystal_F_000 2284
_exptl_crystal_size_max 0.30
_exptl_crystal_size_mid 0.20
_exptl_crystal_size_min 0.15
_refine_diff_density_max 1.363
_refine_diff_density_min -2.830
_refine_diff_density_rms 0.182
_refine_ls_extinction_method none
_refine_ls_goodness_of_fit_ref 1.118
_refine_ls_hydrogen_treatment noref
_refine_ls_matrix_type full
_refine_ls_number_parameters 311
_refine_ls_number_reflns 2643
_refine_ls_number_restraints 0
_refine_ls_restrained_S_all 1.118
_refine_ls_R_factor_all 0.1542
_refine_ls_R_factor_gt 0.1259
_refine_ls_shift/su_max 0.000
_refine_ls_shift/su_mean 0.000
_refine_ls_structure_factor_coef Fsqd
_refine_ls_weighting_details 'calc w=1/[\s^2^(Fo^2^)+(0.1022P)^2^+395.6464P] where P=(Fo^2^+2Fc^2^)/3'
_refine_ls_weighting_scheme calc
_refine_ls_wR_factor_gt 0.3081
_refine_ls_wR_factor_ref 0.3310
_reflns_number_gt 1990
_reflns_number_total 2643
_reflns_threshold_expression >2sigma(I)
_cod_data_source_file ja0582962si20051206_054833_4.cif
_cod_data_source_block compound-3
_cod_database_code 4110482

loop_
_symmetry_equiv_pos_as_xyz
'x, y, z'
'-x, y, -z'
'x+1/2, y+1/2, z'
'-x+1/2, y+1/2, -z'
'-x, -y, -z'
'x, -y, z'
'-x+1/2, -y+1/2, -z'
'x+1/2, -y+1/2, z'

loop_
_atom_site_label
_atom_site_type_symbol
_atom_site_fract_x
_atom_site_fract_y
_atom_site_fract_z
_atom_site_U_iso_or_equiv
_atom_site_adp_type
_atom_site_occupancy
_atom_site_symmetry_multiplicity
_atom_site_calc_flag
_atom_site_refinement_flags
_atom_site_disorder_assembly
_atom_site_disorder_group
Mo1 Mo 0.52080(11) 0.32881(7) 0.92918(13) 0.0510(9) Uani 1 1 d . . .
O2 O 0.8768(15) 0.3808(11) 0.800(2) 0.134(8) Uani 1 1 d . . .
O3 O 0.6253(19) 0.1472(10) 0.587(3) 0.186(16) Uani 1 1 d . . .
O4 O 0.5315(9) 0.4088(5) 0.9096(9) 0.055(4) Uani 1 1 d . . .
O5 O 0.5263(15) 0.5000 0.7336(19) 0.081(7) Uani 1 2 d S . .
O6 O 0.6414(16) 0.5000 0.8330(19) 0.082(7) Uani 1 2 d S . .
N1 N 0.4021(10) 0.3328(6) 0.8315(11) 0.044(4) Uani 1 1 d . . .
N2 N 0.6419(8) 0.3321(6) 1.0149(12) 0.039(4) Uani 1 1 d . . .
N3 N 0.5233(9) 0.2461(6) 0.9206(14) 0.054(5) Uani 1 1 d . . .
N4 N 0.5708(19) 0.5000 0.826(2) 0.047(6) Uani 1 2 d S . .
C1 C 0.3844(9) 0.3390(6) 0.7165(8) 0.051(6) Uani 1 1 d G A 1
C2 C 0.4245(10) 0.3764(7) 0.6707(11) 0.115(13) Uani 1 1 d G A 1
H2A H 0.4627 0.3981 0.7143 0.138 Uiso 1 1 calc R A 1
C3 C 0.4082(11) 0.3818(8) 0.5604(12) 0.139(15) Uani 1 1 d G A 1
H3A H 0.4354 0.4071 0.5294 0.167 Uiso 1 1 calc R A 1
C4 C 0.3518(11) 0.3498(8) 0.4959(8) 0.088(8) Uani 1 1 d G A 1
C5 C 0.3117(11) 0.3123(7) 0.5417(12) 0.112(12) Uani 1 1 d G A 1
H5A H 0.2736 0.2907 0.4981 0.134 Uiso 1 1 calc R A 1
C6 C 0.3280(10) 0.3069(6) 0.6520(12) 0.106(11) Uani 1 1 d G A 1
H6A H 0.3009 0.2816 0.6830 0.127 Uiso 1 1 calc R A 1
O1 O 0.3351(12) 0.3522(8) 0.3856(12) 0.098(6) Uani 1 1 d . A 1
C7 C 0.370(2) 0.391(2) 0.334(2) 0.20(3) Uani 1 1 d . A 1
H7A H 0.3498 0.3879 0.2577 0.304 Uiso 1 1 calc R A 1
H7B H 0.4270 0.3861 0.3519 0.304 Uiso 1 1 calc R A 1
H7C H 0.3572 0.4253 0.3577 0.304 Uiso 1 1 calc R A 1
C8 C 0.6553(11) 0.3369(6) 1.1198(16) 0.036(5) Uani 1 1 d . . 1
H8A H 0.7071 0.3434 1.1598 0.043 Uiso 1 1 calc R . 1
C9 C 0.7034(13) 0.3409(8) 0.9621(16) 0.052(6) Uani 1 1 d . A 1
C10 C 0.7379(17) 0.3920(10) 0.964(2) 0.077(7) Uani 1 1 d . A 1
H10A H 0.7207 0.4185 1.0044 0.092 Uiso 1 1 calc R A 1
C11 C 0.7945(19) 0.4037(12) 0.911(2) 0.095(9) Uani 1 1 d . A 1
H11A H 0.8175 0.4373 0.9150 0.114 Uiso 1 1 calc R A 1
C12 C 0.817(2) 0.3632(19) 0.851(2) 0.100(11) Uani 1 1 d . A 1
C13 C 0.789(2) 0.3137(15) 0.846(3) 0.109(12) Uani 1 1 d . A 1
H13A H 0.8083 0.2874 0.8072 0.131 Uiso 1 1 calc R A 1
C14 C 0.7304(19) 0.3030(10) 0.9023(19) 0.079(8) Uani 1 1 d . A 1
H14A H 0.7089 0.2689 0.8990 0.094 Uiso 1 1 calc R A 1
C15 C 0.883(2) 0.349(2) 0.719(3) 0.19(2) Uani 1 1 d . A 1
H15A H 0.9256 0.3618 0.6877 0.279 Uiso 1 1 calc R A 1
H15B H 0.8337 0.3493 0.6651 0.279 Uiso 1 1 calc R A 1
H15C H 0.8952 0.3137 0.7452 0.279 Uiso 1 1 calc R A 1
C16 C 0.5519(13) 0.2184(8) 0.8420(18) 0.056(6) Uani 1 1 d . A 1
C17 C 0.5458(16) 0.2412(10) 0.742(2) 0.082(8) Uani 1 1 d . A 1
H17A H 0.5228 0.2747 0.7282 0.098 Uiso 1 1 calc R A 1
C18 C 0.5722(18) 0.2161(11) 0.663(2) 0.095(9) Uani 1 1 d . A 1
H18A H 0.5659 0.2329 0.5969 0.114 Uiso 1 1 calc R A 1
C19 C 0.6072(16) 0.1682(11) 0.676(3) 0.094(9) Uani 1 1 d . A 1
C20 C 0.6132(16) 0.1460(10) 0.781(3) 0.094(10) Uani 1 1 d . A 1
H20A H 0.6350 0.1122 0.7969 0.112 Uiso 1 1 calc R A 1
C21 C 0.5888(16) 0.1722(11) 0.856(2) 0.084(8) Uani 1 1 d . A 1
H21A H 0.5982 0.1571 0.9242 0.101 Uiso 1 1 calc R A 1
C22 C 0.652(4) 0.111(4) 0.572(6) 0.41(8) Uani 1 1 d . A 1
H22A H 0.6559 0.1100 0.4979 0.618 Uiso 1 1 calc R A 1
H22B H 0.6202 0.0818 0.5858 0.618 Uiso 1 1 calc R A 1
H22C H 0.7049 0.1085 0.6181 0.618 Uiso 1 1 calc R A 1
C23 C 0.5000 0.2193(10) 1.0000 0.066(12) Uani 1 2 d S . 1
H23A H 0.5000 0.1824 1.0000 0.080 Uiso 1 2 calc SR . 1
C24 C 0.5164(11) 0.4499(8) 0.9551(14) 0.044(5) Uani 1 1 d . . 1
C25 C 0.5345(17) 0.5000 0.9157(19) 0.041(7) Uani 1 2 d S . 1
O2S O 0.695(3) 0.5000 0.196(4) 0.195(17) Uiso 1 2 d S . .
O1S O 0.928(3) 0.5000 0.119(4) 0.22(2) Uiso 1 2 d S . .
O3S O 0.788(14) 0.5000 0.603(19) 0.26(10) Uiso 0.25 2 d SP . .
O4S O 0.022(3) 0.5000 0.040(4) 0.023(15) Uiso 0.25 2 d SP . .

loop_
_atom_site_aniso_label
_atom_site_aniso_U_11
_atom_site_aniso_U_22
_atom_site_aniso_U_33
_atom_site_aniso_U_23
_atom_site_aniso_U_13
_atom_site_aniso_U_12
Mo1 0.0770(15) 0.0285(11) 0.0349(12) -0.0001(8) -0.0126(9) 0.0026(10)
O2 0.122(19) 0.18(2) 0.096(17) -0.021(17) 0.007(16) -0.002(17)
O3 0.17(3) 0.094(17) 0.32(5) -0.10(2) 0.13(3) 0.018(16)
O4 0.101(12) 0.016(8) 0.034(8) 0.001(6) -0.013(7) 0.000(7)
O5 0.102(19) 0.091(18) 0.049(16) 0.000 0.012(14) 0.000
O6 0.067(17) 0.10(2) 0.081(18) 0.000 0.013(15) 0.000
N1 0.055(11) 0.047(10) 0.020(9) 0.002(8) -0.012(8) -0.012(9)
N2 0.038(10) 0.042(9) 0.028(10) -0.002(8) -0.009(8) 0.020(8)
N3 0.060(12) 0.021(10) 0.060(12) 0.017(9) -0.025(10) 0.005(8)
N4 0.09(2) 0.013(12) 0.043(18) 0.000 0.020(18) 0.000
C1 0.059(14) 0.038(13) 0.048(14) -0.002(11) -0.004(11) 0.009(11)
C2 0.16(3) 0.12(2) 0.044(17) 0.023(16) -0.019(17) -0.09(2)
C3 0.15(3) 0.18(4) 0.05(2) 0.03(2) -0.025(19) -0.10(3)
C4 0.085(19) 0.11(2) 0.053(19) -0.007(16) -0.016(15) -0.013(17)
C5 0.20(3) 0.068(18) 0.041(17) -0.016(14) -0.032(18) -0.04(2)
C6 0.18(3) 0.061(17) 0.063(19) 0.003(14) -0.007(18) -0.061(19)
O1 0.124(16) 0.124(16) 0.027(10) -0.005(9) -0.024(10) -0.009(12)
C7 0.19(4) 0.34(7) 0.041(19) 0.06(3) -0.03(2) -0.12(4)
C8 0.032(12) 0.020(10) 0.045(14) 0.008(9) -0.010(11) 0.004(9)
C9 0.049(14) 0.053(16) 0.042(13) 0.003(11) -0.013(11) 0.010(12)
C10 0.09(2) 0.054(17) 0.072(18) 0.013(14) -0.003(16) 0.004(15)
C11 0.11(2) 0.08(2) 0.09(2) 0.025(19) 0.010(19) -0.017(19)
C12 0.10(3) 0.17(4) 0.028(15) 0.01(2) 0.011(16) 0.05(3)
C13 0.14(3) 0.09(3) 0.08(2) -0.019(19) -0.01(2) -0.01(2)
C14 0.12(2) 0.047(15) 0.052(16) -0.003(13) -0.005(16) 0.036(17)
C15 0.14(4) 0.28(6) 0.13(4) -0.03(4) 0.00(3) 0.01(4)
C16 0.064(15) 0.020(12) 0.071(17) -0.019(12) -0.011(12) 0.009(11)
C17 0.12(2) 0.063(17) 0.058(17) 0.032(15) 0.020(15) 0.040(16)
C18 0.14(3) 0.07(2) 0.067(19) -0.001(16) 0.016(18) 0.012(19)
C19 0.080(19) 0.050(18) 0.14(3) -0.02(2) 0.007(19) 0.011(16)
C20 0.073(19) 0.041(17) 0.15(3) 0.03(2) 0.00(2) 0.007(14)
C21 0.087(19) 0.06(2) 0.08(2) -0.018(17) -0.019(15) 0.013(17)
C22 0.16(6) 0.7(2) 0.38(10) -0.39(13) 0.09(6) -0.10(9)
C23 0.10(3) 0.000(14) 0.06(2) 0.000 -0.07(2) 0.000
C24 0.046(13) 0.026(11) 0.047(13) 0.012(10) -0.015(10) 0.003(10)
C25 0.07(2) 0.029(18) 0.018(15) 0.000 0.004(14) 0.000

loop_
_atom_type_symbol
_atom_type_description
_atom_type_scat_dispersion_real
_atom_type_scat_dispersion_imag
_atom_type_scat_source
C C 0.0033 0.0016 'International Tables Vol C Tables 4.2.6.8 and 6.1.1.4'
H H 0.0000 0.0000 'International Tables Vol C Tables 4.2.6.8 and 6.1.1.4'
N N 0.0061 0.0033 'International Tables Vol C Tables 4.2.6.8 and 6.1.1.4'
O O 0.0106 0.0060 'International Tables Vol C Tables 4.2.6.8 and 6.1.1.4'
Mo Mo -1.6832 0.6857 'International Tables Vol C Tables 4.2.6.8 and 6.1.1.4'

loop_
_geom_angle_atom_site_label_1
_geom_angle_atom_site_label_2
_geom_angle_atom_site_label_3
_geom_angle
_geom_angle_site_symmetry_1
_geom_angle_site_symmetry_3
O4 Mo1 N3 166.9(7) . .
O4 Mo1 Mo1 99.5(4) . 2_657
N3 Mo1 Mo1 93.5(5) . 2_657
O4 Mo1 N2 85.3(6) . .
N3 Mo1 N2 92.1(6) . .
Mo1 Mo1 N2 92.7(4) 2_657 .
O4 Mo1 N1 89.1(5) . .
N3 Mo1 N1 92.5(6) . .
Mo1 Mo1 N1 91.8(5) 2_657 .
N2 Mo1 N1 173.3(6) . .
C15 O2 C12 112(3) . .
C22 O3 C19 133(7) . .
C24 O4 Mo1 136.8(13) . .
C8 N1 C1 118.7(16) 2_657 .
C8 N1 Mo1 117.3(12) 2_657 .
C1 N1 Mo1 123.3(13) . .
C8 N2 C9 120.4(16) . .
C8 N2 Mo1 116.7(13) . .
C9 N2 Mo1 121.3(11) . .
C23 N3 C16 120.2(16) . .
C23 N3 Mo1 116.4(15) . .
C16 N3 Mo1 123.3(14) . .
O6 N4 O5 117(3) . .
O6 N4 C25 124(3) . .
O5 N4 C25 118(3) . .
C2 C1 C6 120.0 . .
C2 C1 N1 120.1(12) . .
C6 C1 N1 119.9(12) . .
C3 C2 C1 120.0 . .
C2 C3 C4 120.0 . .
O1 C4 C5 117.5(15) . .
O1 C4 C3 122.5(15) . .
C5 C4 C3 120.0 . .
C6 C5 C4 120.0 . .
C5 C6 C1 120.0 . .
C4 O1 C7 120(2) . .
N1 C8 N2 120.9(16) 2_657 .
C14 C9 N2 123(2) . .
C14 C9 C10 117(2) . .
N2 C9 C10 120(2) . .
C11 C10 C9 123(3) . .
C10 C11 C12 117(3) . .
C13 C12 C11 125(4) . .
C13 C12 O2 124(4) . .
C11 C12 O2 111(4) . .
C12 C13 C14 117(3) . .
C9 C14 C13 122(3) . .
C21 C16 C17 115(2) . .
C21 C16 N3 126(2) . .
C17 C16 N3 119.4(19) . .
C18 C17 C16 122(2) . .
C19 C18 C17 123(3) . .
C18 C19 O3 116(3) . .
C18 C19 C20 113(3) . .
O3 C19 C20 131(3) . .
C21 C20 C19 121(3) . .
C20 C21 C16 125(3) . .
N3 C23 N3 120(2) . 2_657
O4 C24 C24 123.7(11) . 2_657
O4 C24 C25 119.2(18) . .
C24 C24 C25 117.1(13) 2_657 .
C24 C25 C24 126(3) . 6_565
C24 C25 N4 117.2(13) . .
C24 C25 N4 117.2(13) 6_565 .

loop_
_geom_bond_atom_site_label_1
_geom_bond_atom_site_label_2
_geom_bond_distance
_geom_bond_site_symmetry_2
Mo1 O4 2.064(12) .
Mo1 N3 2.109(16) .
Mo1 Mo1 2.114(4) 2_657
Mo1 N2 2.135(14) .
Mo1 N1 2.150(15) .
O2 C15 1.35(4) .
O2 C12 1.42(4) .
O3 C22 1.07(9) .
O3 C19 1.37(4) .
O4 C24 1.26(2) .
O5 N4 1.26(3) .
O6 N4 1.21(3) .
N1 C8 1.30(2) 2_657
N1 C1 1.450(18) .
N2 C8 1.32(2) .
N2 C9 1.41(3) .
N3 C23 1.366(19) .
N3 C16 1.41(3) .
N4 C25 1.44(4) .
C1 C2 1.3900 .
C1 C6 1.3900 .
C2 C3 1.3900 .
C3 C4 1.3900 .
C4 O1 1.385(18) .
C4 C5 1.3900 .
C5 C6 1.3900 .
O1 C7 1.40(4) .
C8 N1 1.30(2) 2_657
C9 C14 1.38(3) .
C9 C10 1.43(3) .
C10 C11 1.35(4) .
C11 C12 1.40(4) .
C12 C13 1.35(5) .
C13 C14 1.41(4) .
C16 C21 1.33(3) .
C16 C17 1.40(3) .
C17 C18 1.36(3) .
C18 C19 1.35(4) .
C19 C20 1.45(4) .
C20 C21 1.32(4) .
C23 N3 1.366(19) 2_657
C24 C24 1.40(4) 2_657
C24 C25 1.43(2) .
C25 C24 1.43(2) 6_565
O4S O4S 1.14(10) 5_565
